data_8105664
loop_
_publ_author_name
'Yunlu, Li'
'Mei, Xue'
'Jianlong, Wang'
'Luyao, Zhang'
'Jie, Ning'

_publ_section_title
;
 The crystal structure of 1,4-dinitro-2,3,5,6-tetraacetoxy-piperazine,
 C12H16N4O12
;
_journal_issue 3
_journal_name_full 'Zeitschrift f\"ur Kristallographie - New Crystal Structures'
_journal_page_first 417
_journal_page_last 418
_journal_paper_doi 10.1515/ncrs-2018-0423
_journal_volume 234
_journal_year 2019
_chemical_formula_moiety 'C12 H16 N4 O12'
_chemical_formula_sum 'C12 H16 N4 O12'
_chemical_formula_weight 408.29
_chemical_name_systematic
;
1,4-dinitro-2,3,5,6-tetraacetoxy-piperazine
;
_space_group_crystal_system orthorhombic
_space_group_IT_number 55
_space_group_name_Hall '-P 2 2ab'
_space_group_name_H-M_alt 'P b a m'
_atom_sites_solution_hydrogens geom
_atom_sites_solution_primary dual
_audit_creation_method SHELXL-2014/7
_cell_angle_alpha 90
_cell_angle_beta 90
_cell_angle_gamma 90
_cell_formula_units_Z 4
_cell_length_a 16.0836(17)
_cell_length_b 8.0165(7)
_cell_length_c 14.7754(15)
_cell_measurement_reflns_used 1234
_cell_measurement_temperature 173
_cell_measurement_theta_max 24.63
_cell_measurement_theta_min 2.76
_cell_volume 1905.1(3)
_computing_molecular_graphics 'Olex2 (Dolomanov et al., 2009) [10]'
_computing_publication_material 'Olex2 (Dolomanov et al., 2009) [10]'
_computing_structure_refinement 'ShelXL (Sheldrick, 2015) [9]'
_computing_structure_solution 'ShelXT (Sheldrick, 2015) [8]'
_diffrn_ambient_temperature 173.0
_diffrn_measured_fraction_theta_full 0.997
_diffrn_measured_fraction_theta_max 0.997
_diffrn_measurement_device_type 'CCD area detector'
_diffrn_measurement_method 'phi and omega scans'
_diffrn_radiation_type MoK\a
_diffrn_radiation_wavelength 0.71073
_diffrn_reflns_av_R_equivalents 0.0643
_diffrn_reflns_av_unetI/netI 0.0519
_diffrn_reflns_Laue_measured_fraction_full 0.997
_diffrn_reflns_Laue_measured_fraction_max 0.997
_diffrn_reflns_limit_h_max 19
_diffrn_reflns_limit_h_min -16
_diffrn_reflns_limit_k_max 8
_diffrn_reflns_limit_k_min -9
_diffrn_reflns_limit_l_max 17
_diffrn_reflns_limit_l_min -16
_diffrn_reflns_number 6208
_diffrn_reflns_point_group_measured_fraction_full 0.997
_diffrn_reflns_point_group_measured_fraction_max 0.997
_diffrn_reflns_theta_full 25.242
_diffrn_reflns_theta_max 25.316
_diffrn_reflns_theta_min 2.757
_exptl_absorpt_coefficient_mu 0.129
_exptl_absorpt_correction_T_max 0.7452
_exptl_absorpt_correction_T_min 0.6314
_exptl_absorpt_correction_type multi-scan
_exptl_absorpt_process_details Bruker;SADABS;2014
_exptl_crystal_colour colourless
_exptl_crystal_density_diffrn 1.424
_exptl_crystal_description block
_exptl_crystal_F_000 848
_exptl_crystal_size_max 0.250
_exptl_crystal_size_mid 0.170
_exptl_crystal_size_min 0.140
_refine_diff_density_max 0.520
_refine_diff_density_min -0.357
_refine_diff_density_rms 0.086
_refine_ls_extinction_coef 0.013(2)
_refine_ls_extinction_method 'SHELXL-2014/7 (Sheldrick 2014)'
_refine_ls_goodness_of_fit_ref 1.059
_refine_ls_hydrogen_treatment constr
_refine_ls_matrix_type full
_refine_ls_number_parameters 136
_refine_ls_number_reflns 1808
_refine_ls_number_restraints 0
_refine_ls_restrained_S_all 1.026
_refine_ls_R_factor_all 0.1018
_refine_ls_R_factor_gt 0.0499
_refine_ls_shift/su_max 0.001
_refine_ls_shift/su_mean 0.000
_refine_ls_structure_factor_coef Fsqd
_refine_ls_weighting_details 'w=1/[\s^2^(Fo^2^)+(0.0724P)^2^+1.1203P] where P=(Fo^2^+2Fc^2^)/3'
_refine_ls_weighting_scheme calc
_refine_ls_wR_factor_gt 0.1207
_refine_ls_wR_factor_ref 0.1606
_reflns_Friedel_coverage 0.000
_reflns_Friedel_fraction_full .
_reflns_Friedel_fraction_max .
_reflns_number_gt 1064
_reflns_number_total 1808
_reflns_threshold_expression 'I > 2\s(I)'
_cod_data_source_file suppl_ncrs-2018-0423_suppl.cif
_cod_data_source_block 1
_cod_database_code 8105664
_shelx_space_group_comment
;
The symmetry employed for this shelxl refinement is uniquely defined
by the following loop, which should always be used as a source of
symmetry information in preference to the above space-group names.
They are only intended as comments.
;
_shelx_estimated_absorpt_t_min 0.968
_shelx_estimated_absorpt_t_max 0.982

loop_
_space_group_symop_operation_xyz
'x, y, z'
'-x, -y, z'
'-x+1/2, y+1/2, -z'
'x+1/2, -y+1/2, -z'
'-x, -y, -z'
'x, y, -z'
'x-1/2, -y-1/2, z'
'-x-1/2, y-1/2, z'

loop_
_atom_site_label
_atom_site_type_symbol
_atom_site_fract_x
_atom_site_fract_y
_atom_site_fract_z
_atom_site_U_iso_or_equiv
_atom_site_adp_type
_atom_site_occupancy
_atom_site_site_symmetry_order
_atom_site_calc_flag
_atom_site_refinement_flags_posn
_atom_site_refinement_flags_adp
_atom_site_refinement_flags_occupancy
_atom_site_disorder_assembly
_atom_site_disorder_group
C1A C 0.45236(18) 0.5000(4) 0.08493(18) 0.0344(7) Uani 1 1 d . . . . .
H1A H 0.4310 0.4308 0.1362 0.041 Uiso 1 1 calc R . . . .
C2A C 0.3870(2) 0.7102(4) 0.1742(2) 0.0410(8) Uani 1 1 d . . . . .
C3A C 0.3712(2) 0.8914(4) 0.1779(2) 0.0564(10) Uani 1 1 d . . . . .
H3AA H 0.4087 0.9429 0.2222 0.085 Uiso 1 1 calc GR . . . .
H3AB H 0.3134 0.9114 0.1959 0.085 Uiso 1 1 calc GR . . . .
H3AC H 0.3812 0.9404 0.1181 0.085 Uiso 1 1 calc GR . . . .
C1B C 0.49881(19) 0.5944(3) 0.41559(17) 0.0334(7) Uani 1 1 d . . . . .
H1B H 0.4643 0.6354 0.3639 0.040 Uiso 1 1 calc R . . . .
C2B C 0.6037(2) 0.7272(4) 0.3263(2) 0.0379(8) Uani 1 1 d . . . . .
C3B C 0.6931(2) 0.7720(4) 0.3263(3) 0.0562(10) Uani 1 1 d . . . . .
H3BA H 0.7024 0.8645 0.3685 0.084 Uiso 1 1 calc GR . . . .
H3BB H 0.7098 0.8059 0.2653 0.084 Uiso 1 1 calc GR . . . .
H3BC H 0.7260 0.6753 0.3453 0.084 Uiso 1 1 calc GR . . . .
N1A N 0.4226(2) 0.4344(4) 0.0000 0.0349(8) Uani 1 2 d S T P . .
N2A N 0.3420(3) 0.3688(5) 0.0000 0.0518(11) Uani 1 2 d S T P . .
O3A O 0.42633(13) 0.6693(2) 0.09543(12) 0.0394(6) Uani 1 1 d . . . . .
N1B N 0.4649(2) 0.6537(4) 0.5000 0.0325(8) Uani 1 2 d S T P . .
N2B N 0.4336(3) 0.8168(5) 0.5000 0.0465(10) Uani 1 2 d S T P . .
O3B O 0.58290(12) 0.6524(2) 0.40608(12) 0.0370(6) Uani 1 1 d . . . . .
O1A O 0.31051(17) 0.3396(4) 0.07333(17) 0.0748(9) Uani 1 1 d . . . . .
O2A O 0.36960(14) 0.6085(3) 0.23149(15) 0.0514(7) Uani 1 1 d . . . . .
O1B O 0.42011(18) 0.8797(3) 0.42660(16) 0.0659(8) Uani 1 1 d . . . . .
O2B O 0.55467(15) 0.7516(3) 0.26650(14) 0.0472(6) Uani 1 1 d . . . . .

loop_
_atom_site_aniso_label
_atom_site_aniso_U_11
_atom_site_aniso_U_22
_atom_site_aniso_U_33
_atom_site_aniso_U_23
_atom_site_aniso_U_13
_atom_site_aniso_U_12
C1A 0.0365(17) 0.0398(16) 0.0271(15) 0.0024(12) 0.0017(12) 0.0068(14)
C2A 0.0361(18) 0.050(2) 0.0371(17) -0.0107(15) 0.0005(14) 0.0063(15)
C3A 0.055(2) 0.049(2) 0.065(2) -0.0164(17) 0.0071(18) 0.0056(17)
C1B 0.0311(16) 0.0412(16) 0.0278(14) 0.0040(12) -0.0014(13) -0.0076(13)
C2B 0.0417(19) 0.0349(16) 0.0371(17) 0.0043(13) 0.0101(14) -0.0015(14)
C3B 0.043(2) 0.055(2) 0.071(2) 0.0200(18) 0.0129(18) -0.0026(17)
N1A 0.033(2) 0.044(2) 0.0280(17) 0.000 0.000 -0.0005(16)
N2A 0.038(2) 0.069(3) 0.048(2) 0.000 0.000 -0.006(2)
O3A 0.0445(13) 0.0419(12) 0.0316(11) -0.0006(9) 0.0043(9) 0.0115(10)
N1B 0.034(2) 0.0338(19) 0.0297(17) 0.000 0.000 0.0000(15)
N2B 0.047(3) 0.042(2) 0.050(2) 0.000 0.000 0.0029(18)
O3B 0.0322(12) 0.0465(12) 0.0324(11) 0.0068(9) 0.0013(9) -0.0084(10)
O1A 0.0501(17) 0.119(2) 0.0554(15) 0.0040(15) 0.0144(13) -0.0224(16)
O2A 0.0533(16) 0.0603(16) 0.0404(13) -0.0041(11) 0.0150(11) 0.0030(12)
O1B 0.081(2) 0.0569(16) 0.0599(16) 0.0151(13) -0.0039(14) 0.0192(14)
O2B 0.0540(15) 0.0532(14) 0.0344(12) 0.0094(10) 0.0035(11) -0.0032(12)

loop_
_atom_type_symbol
_atom_type_description
_atom_type_scat_dispersion_real
_atom_type_scat_dispersion_imag
_atom_type_scat_source
C C 0.0033 0.0016 'International Tables Vol C Tables 4.2.6.8 and 6.1.1.4'
H H 0.0000 0.0000 'International Tables Vol C Tables 4.2.6.8 and 6.1.1.4'
N N 0.0061 0.0033 'International Tables Vol C Tables 4.2.6.8 and 6.1.1.4'
O O 0.0106 0.0060 'International Tables Vol C Tables 4.2.6.8 and 6.1.1.4'

loop_
_geom_angle_atom_site_label_1
_geom_angle_atom_site_label_2
_geom_angle_atom_site_label_3
_geom_angle
_geom_angle_site_symmetry_1
_geom_angle_site_symmetry_3
C1A C1A H1A 110.1 2_665 .
N1A C1A C1A 109.38(19) . 2_665
N1A C1A H1A 110.1 . .
O3A C1A C1A 107.0(3) . 2_665
O3A C1A H1A 110.1 . .
O3A C1A N1A 110.1(2) . .
O3A C2A C3A 110.3(3) . .
O2A C2A C3A 126.8(3) . .
O2A C2A O3A 122.8(3) . .
C2A C3A H3AA 109.5 . .
C2A C3A H3AB 109.5 . .
C2A C3A H3AC 109.5 . .
H3AA C3A H3AB 109.5 . .
H3AA C3A H3AC 109.5 . .
H3AB C3A H3AC 109.5 . .
C1B C1B H1B 110.0 2_665 .
N1B C1B C1B 109.81(19) . 2_665
N1B C1B H1B 110.0 . .
O3B C1B C1B 107.4(3) . 2_665
O3B C1B H1B 110.0 . .
O3B C1B N1B 109.5(2) . .
O3B C2B C3B 110.1(3) . .
O2B C2B C3B 126.7(3) . .
O2B C2B O3B 123.2(3) . .
C2B C3B H3BA 109.5 . .
C2B C3B H3BB 109.5 . .
C2B C3B H3BC 109.5 . .
H3BA C3B H3BB 109.5 . .
H3BA C3B H3BC 109.5 . .
H3BB C3B H3BC 109.5 . .
C1A N1A C1A 121.0(3) . 6
N2A N1A C1A 116.39(18) . 6
N2A N1A C1A 116.38(18) . .
O1A N2A N1A 117.2(2) . .
O1A N2A N1A 117.2(2) 6 .
O1A N2A O1A 125.5(4) . 6
C2A O3A C1A 117.2(2) . .
C1B N1B C1B 119.8(3) . 6_556
N2B N1B C1B 116.32(17) . .
N2B N1B C1B 116.32(17) . 6_556
O1B N2B N1B 116.8(2) . .
O1B N2B N1B 116.8(2) 6_556 .
O1B N2B O1B 126.3(4) . 6_556
C2B O3B C1B 117.2(2) . .

loop_
_geom_bond_atom_site_label_1
_geom_bond_atom_site_label_2
_geom_bond_distance
_geom_bond_site_symmetry_2
C1A C1A 1.532(6) 2_665
C1A H1A 1.0000 .
C1A N1A 1.442(3) .
C1A O3A 1.429(3) .
C2A C3A 1.476(5) .
C2A O3A 1.366(3) .
C2A O2A 1.208(4) .
C3A H3AA 0.9800 .
C3A H3AB 0.9800 .
C3A H3AC 0.9800 .
C1B C1B 1.515(5) 2_665
C1B H1B 1.0000 .
C1B N1B 1.442(3) .
C1B O3B 1.437(3) .
C2B C3B 1.482(5) .
C2B O3B 1.364(3) .
C2B O2B 1.200(4) .
C3B H3BA 0.9800 .
C3B H3BB 0.9800 .
C3B H3BC 0.9800 .
N1A C1A 1.442(3) 6
N1A N2A 1.399(5) .
N2A O1A 1.219(3) 6
N2A O1A 1.219(3) .
N1B C1B 1.442(3) 6_556
N1B N2B 1.401(5) .
N2B O1B 1.216(3) .
N2B O1B 1.216(3) 6_556
